data_4109164
loop_
_publ_author_name
'Janusz Lewi\'nski'
'Maciej Dranka'
'Wojciech Bury'
'Witold \'Sliwi\'nski'
'Iwona Justyniak'
'Janusz Lipkowski'

_publ_contact_author
;
   Dr. Janusz Lewi\'nski,
   Department of Chemistry
   Warsaw University of Technology
   Noakowskiego 3,
   PL-00-664 Warszawa
   Poland
;
_publ_contact_author_email lewin@ch.pw.edu.pl
_publ_contact_author_fax '048 22 2347279'
_publ_contact_author_phone '048 22 2347315'
_publ_section_title
;
 From Discrete Linear ZntBu2 Molecules to 1D Coordination Polymers and 2D
 Fabrics
;
_journal_name_full 'Journal of the American Chemical Society'
_journal_page_first 3096
_journal_page_last 3098
_journal_paper_doi 10.1021/ja067229k
_journal_volume 129
_journal_year 2007
_chemical_formula_sum 'C20 H28 N2 Zn'
_chemical_formula_weight 361.81
_chemical_name_systematic
;
 ?
;
_space_group_IT_number 52
_symmetry_cell_setting orthorhombic
_symmetry_space_group_name_Hall '-P 2a 2bc'
_symmetry_space_group_name_H-M 'P n n a'
_atom_sites_solution_hydrogens geom
_atom_sites_solution_primary direct
_atom_sites_solution_secondary difmap
_audit_creation_method SHELXL-97
_cell_angle_alpha 90.00
_cell_angle_beta 90.00
_cell_angle_gamma 90.00
_cell_formula_units_Z 4
_cell_length_a 14.6890(6)
_cell_length_b 16.4720(6)
_cell_length_c 8.3540(12)
_cell_measurement_reflns_used 6848
_cell_measurement_temperature 100(2)
_cell_measurement_theta_max 27.485
_cell_measurement_theta_min 0.998
_cell_volume 2021.3(3)
_computing_cell_refinement 'Denzo & Scalepak (Otwinowski, Minor, 1997)'
_computing_data_collection 'Collect (Nonius B.V. 1998)'
_computing_data_reduction 'Denzo & Scalepak (Otwinowski, Minor, 1997)'
_computing_structure_refinement 'SHELXL-97 (Sheldrick, 1997)'
_computing_structure_solution 'SHELXS-97 (Sheldrick, 1990)'
_diffrn_ambient_temperature 100(2)
_diffrn_measured_fraction_theta_full 0.998
_diffrn_measured_fraction_theta_max 0.998
_diffrn_measurement_details
;
   98 frames, \w rotation 2.0\% per frame (30s per frame)
   15 frames, \w rotation 2.0\% per frame (30s per frame)
;
_diffrn_measurement_device '\k-geometry diffractometr'
_diffrn_measurement_device_type 'Nonius Kappa-CCD'
_diffrn_measurement_method 'area detector \w scans'
_diffrn_radiation_monochromator graphite
_diffrn_radiation_source 'fine-focus sealed tube'
_diffrn_radiation_type MoK\a
_diffrn_radiation_wavelength 0.71073
_diffrn_reflns_av_R_equivalents 0.0324
_diffrn_reflns_av_sigmaI/netI 0.0514
_diffrn_reflns_limit_h_max 17
_diffrn_reflns_limit_h_min -17
_diffrn_reflns_limit_k_max 19
_diffrn_reflns_limit_k_min -19
_diffrn_reflns_limit_l_max 9
_diffrn_reflns_limit_l_min -9
_diffrn_reflns_number 3171
_diffrn_reflns_theta_full 24.70
_diffrn_reflns_theta_max 24.70
_diffrn_reflns_theta_min 2.47
_exptl_absorpt_coefficient_mu 1.216
_exptl_absorpt_correction_type multi-scan
_exptl_absorpt_process_details 'Scalepak (Otwinowski, Minor, 1997)'
_exptl_crystal_colour colorless
_exptl_crystal_density_diffrn 1.189
_exptl_crystal_description prism
_exptl_crystal_F_000 768
_exptl_crystal_size_max 0.50
_exptl_crystal_size_mid 0.45
_exptl_crystal_size_min 0.30
_refine_diff_density_max 0.415
_refine_diff_density_min -0.343
_refine_diff_density_rms 0.056
_refine_ls_extinction_method none
_refine_ls_goodness_of_fit_ref 0.966
_refine_ls_hydrogen_treatment mixed
_refine_ls_matrix_type full
_refine_ls_number_parameters 112
_refine_ls_number_reflns 1724
_refine_ls_number_restraints 0
_refine_ls_restrained_S_all 0.966
_refine_ls_R_factor_all 0.0555
_refine_ls_R_factor_gt 0.0288
_refine_ls_shift/su_max 0.000
_refine_ls_shift/su_mean 0.000
_refine_ls_structure_factor_coef Fsqd
_refine_ls_weighting_details 'calc w=1/[\s^2^(Fo^2^)+(0.0330P)^2^+0.0000P] where P=(Fo^2^+2Fc^2^)/3'
_refine_ls_weighting_scheme calc
_refine_ls_wR_factor_gt 0.0640
_refine_ls_wR_factor_ref 0.0685
_reflns_number_gt 1190
_reflns_number_total 1724
_reflns_threshold_expression I>2\s(I)
_cod_data_source_file ja067229ksi20061013_040142.cif
_cod_data_source_block shelxl
_cod_database_code 4109164

loop_
_symmetry_equiv_pos_as_xyz
'x, y, z'
'-x+1/2, -y, z'
'x, -y+1/2, -z+1/2'
'-x+1/2, y+1/2, -z+1/2'
'-x, -y, -z'
'x-1/2, y, -z'
'-x, y-1/2, z-1/2'
'x-1/2, -y-1/2, z-1/2'

loop_
_atom_site_label
_atom_site_type_symbol
_atom_site_fract_x
_atom_site_fract_y
_atom_site_fract_z
_atom_site_U_iso_or_equiv
_atom_site_adp_type
_atom_site_occupancy
_atom_site_symmetry_multiplicity
_atom_site_calc_flag
_atom_site_refinement_flags
C1 C 0.09230(14) 0.18812(14) 0.0656(3) 0.0206(6) Uani 1 1 d .
C2 C 0.15774(15) 0.15397(16) -0.0610(3) 0.0298(7) Uani 1 1 d .
H2A H 0.1983 0.1141 -0.0111 0.045 Uiso 1 1 calc R
H2B H 0.1940 0.1983 -0.1064 0.045 Uiso 1 1 calc R
H2C H 0.1227 0.1277 -0.1463 0.045 Uiso 1 1 calc R
C3 C 0.02362(14) 0.24339(16) -0.0183(3) 0.0277(6) Uani 1 1 d .
H3A H -0.0066 0.2132 -0.1043 0.041 Uiso 1 1 calc R
H3B H 0.0554 0.2904 -0.0637 0.041 Uiso 1 1 calc R
H3C H -0.0219 0.2620 0.0592 0.041 Uiso 1 1 calc R
C4 C 0.04056(17) 0.11654(16) 0.1369(3) 0.0338(7) Uani 1 1 d .
H4A H 0.0095 0.0868 0.0513 0.051 Uiso 1 1 calc R
H4B H -0.0045 0.1365 0.2140 0.051 Uiso 1 1 calc R
H4C H 0.0834 0.0802 0.1914 0.051 Uiso 1 1 calc R
C5 C 0.32599(14) 0.35583(14) 0.2417(3) 0.0197(5) Uani 1 1 d .
H5 H 0.3295 0.3364 0.3485 0.024 Uiso 1 1 calc R
C6 C 0.39257(14) 0.40819(14) 0.1889(3) 0.0207(6) Uani 1 1 d .
H6 H 0.4400 0.4246 0.2591 0.025 Uiso 1 1 calc R
C7 C 0.39025(14) 0.43713(14) 0.0322(3) 0.0182(6) Uani 1 1 d .
C8 C 0.31754(14) 0.41199(14) -0.0619(3) 0.0213(6) Uani 1 1 d .
H8 H 0.3123 0.4307 -0.1690 0.026 Uiso 1 1 calc R
C9 C 0.25284(15) 0.35986(14) -0.0002(3) 0.0221(6) Uani 1 1 d .
H9 H 0.2036 0.3438 -0.0668 0.027 Uiso 1 1 calc R
C10 C 0.46026(14) 0.49061(15) -0.0338(3) 0.0196(6) Uani 1 1 d .
N1 N 0.25644(12) 0.33086(11) 0.1503(2) 0.0201(5) Uani 1 1 d .
Zn1 Zn 0.15099(2) 0.2500 0.2500 0.01727(14) Uani 1 2 d S
H10 H 0.4479(13) 0.5126(13) -0.132(3) 0.017(6) Uiso 1 1 d .

loop_
_atom_site_aniso_label
_atom_site_aniso_U_11
_atom_site_aniso_U_22
_atom_site_aniso_U_33
_atom_site_aniso_U_23
_atom_site_aniso_U_13
_atom_site_aniso_U_12
C1 0.0215(12) 0.0234(15) 0.0169(14) 0.0031(12) -0.0019(10) -0.0035(10)
C2 0.0346(14) 0.0344(18) 0.0204(15) -0.0031(13) -0.0009(11) -0.0027(12)
C3 0.0261(13) 0.0356(16) 0.0213(14) -0.0020(14) -0.0063(10) -0.0047(13)
C4 0.0450(15) 0.0322(18) 0.0243(16) -0.0001(13) -0.0033(13) -0.0116(13)
C5 0.0202(11) 0.0238(14) 0.0151(13) 0.0016(14) 0.0001(12) 0.0001(10)
C6 0.0196(12) 0.0209(15) 0.0215(14) -0.0013(12) -0.0015(10) -0.0014(11)
C7 0.0164(12) 0.0151(14) 0.0232(15) -0.0004(12) 0.0032(10) 0.0005(10)
C8 0.0228(12) 0.0222(15) 0.0189(14) 0.0041(12) 0.0008(10) 0.0012(11)
C9 0.0179(11) 0.0269(15) 0.0215(14) 0.0034(12) -0.0026(10) -0.0018(11)
C10 0.0240(11) 0.0212(15) 0.0137(14) 0.0013(12) 0.0031(10) 0.0013(11)
N1 0.0200(10) 0.0216(12) 0.0187(12) 0.0023(10) -0.0001(9) 0.0003(9)
Zn1 0.0167(2) 0.0204(2) 0.0147(2) 0.0020(2) 0.000 0.000

loop_
_atom_type_symbol
_atom_type_description
_atom_type_scat_dispersion_real
_atom_type_scat_dispersion_imag
_atom_type_scat_source
C C 0.0033 0.0016 'International Tables Vol C Tables 4.2.6.8 and 6.1.1.4'
H H 0.0000 0.0000 'International Tables Vol C Tables 4.2.6.8 and 6.1.1.4'
N N 0.0061 0.0033 'International Tables Vol C Tables 4.2.6.8 and 6.1.1.4'
Zn Zn 0.2839 1.4301 'International Tables Vol C Tables 4.2.6.8 and 6.1.1.4'

loop_
_geom_angle_atom_site_label_1
_geom_angle_atom_site_label_2
_geom_angle_atom_site_label_3
_geom_angle
_geom_angle_site_symmetry_1
_geom_angle_site_symmetry_3
C4 C1 C3 108.11(18) . .
C4 C1 C2 107.3(2) . .
C3 C1 C2 108.37(19) . .
C4 C1 Zn1 107.59(16) . .
C3 C1 Zn1 109.14(16) . .
C2 C1 Zn1 116.03(15) . .
C1 C2 H2A 109.5 . .
C1 C2 H2B 109.5 . .
H2A C2 H2B 109.5 . .
C1 C2 H2C 109.5 . .
H2A C2 H2C 109.5 . .
H2B C2 H2C 109.5 . .
C1 C3 H3A 109.5 . .
C1 C3 H3B 109.5 . .
H3A C3 H3B 109.5 . .
C1 C3 H3C 109.5 . .
H3A C3 H3C 109.5 . .
H3B C3 H3C 109.5 . .
C1 C4 H4A 109.5 . .
C1 C4 H4B 109.5 . .
H4A C4 H4B 109.5 . .
C1 C4 H4C 109.5 . .
H4A C4 H4C 109.5 . .
H4B C4 H4C 109.5 . .
N1 C5 C6 123.5(2) . .
N1 C5 H5 118.3 . .
C6 C5 H5 118.3 . .
C5 C6 C7 119.9(2) . .
C5 C6 H6 120.1 . .
C7 C6 H6 120.1 . .
C8 C7 C6 116.6(2) . .
C8 C7 C10 120.5(2) . .
C6 C7 C10 122.9(2) . .
C9 C8 C7 120.2(2) . .
C9 C8 H8 119.9 . .
C7 C8 H8 119.9 . .
N1 C9 C8 122.8(2) . .
N1 C9 H9 118.6 . .
C8 C9 H9 118.6 . .
C10 C10 C7 126.6(3) 5_665 .
C10 C10 H10 117.6(13) 5_665 .
C7 C10 H10 115.9(13) . .
C5 N1 C9 116.9(2) . .
C5 N1 Zn1 120.38(16) . .
C9 N1 Zn1 122.62(15) . .
C1 Zn1 C1 129.97(13) . 3
C1 Zn1 N1 106.28(8) . 3
C1 Zn1 N1 108.28(8) 3 3
C1 Zn1 N1 108.28(8) . .
C1 Zn1 N1 106.28(8) 3 .
N1 Zn1 N1 90.80(9) 3 .

loop_
_geom_bond_atom_site_label_1
_geom_bond_atom_site_label_2
_geom_bond_distance
_geom_bond_site_symmetry_2
C1 C4 1.524(3) .
C1 C3 1.529(3) .
C1 C2 1.536(3) .
C1 Zn1 2.038(2) .
C2 H2A 0.9800 .
C2 H2B 0.9800 .
C2 H2C 0.9800 .
C3 H3A 0.9800 .
C3 H3B 0.9800 .
C3 H3C 0.9800 .
C4 H4A 0.9800 .
C4 H4B 0.9800 .
C4 H4C 0.9800 .
C5 N1 1.340(3) .
C5 C6 1.377(3) .
C5 H5 0.9500 .
C6 C7 1.394(3) .
C6 H6 0.9500 .
C7 C8 1.389(3) .
C7 C10 1.462(3) .
C8 C9 1.381(3) .
C8 H8 0.9500 .
C9 N1 1.346(3) .
C9 H9 0.9500 .
C10 C10 1.333(5) 5_665
C10 H10 0.92(2) .
N1 Zn1 2.2061(18) .
Zn1 C1 2.038(2) 3
Zn1 N1 2.2061(18) 3
